data_1543381
loop_
_publ_author_name
'Spasyuk, Denis M.'
'Carpenter, Stephanie H.'
'Kefalidis, Christos E.'
'Piers, Warren E.'
'Neidig, Michael L.'
'Maron, Laurent'

_publ_section_title
;
 Facile hydrogen atom transfer to iron(III) imido radical complexes
 supported by a dianionic pentadentate ligand
;
_journal_coden_ASTM CSHCCN
_journal_issue 9
_journal_name_full 'Chemical Science'
_journal_page_first 5939
_journal_page_last 5944
_journal_paper_doi 10.1039/c6sc01433j
_journal_volume 7
_journal_year 2016
_chemical_formula_moiety 'C39 H41 B2 Fe N10, 2(C3 H3)'
_chemical_formula_sum 'C45 H47 B2 Fe N10'
_chemical_formula_weight 805.39
_space_group_crystal_system orthorhombic
_space_group_IT_number 62
_space_group_name_Hall '-P 2ac 2n'
_space_group_name_H-M_alt 'P n m a'
_symmetry_space_group_name_Hall '-P 2ac 2n'
_symmetry_space_group_name_H-M 'P n m a'
_atom_sites_solution_hydrogens mixed
_audit_creation_method SHELXL-2013
_audit_update_record
;
2015-11-27 deposited with the CCDC.
2016-05-31 downloaded from the CCDC.
;
_cell_angle_alpha 90
_cell_angle_beta 90
_cell_angle_gamma 90
_cell_formula_units_Z 4
_cell_length_a 16.6523(3)
_cell_length_b 10.1363(2)
_cell_length_c 29.6556(6)
_cell_measurement_reflns_used 9960
_cell_measurement_temperature 293(2)
_cell_measurement_theta_max 72.35
_cell_measurement_theta_min 2.98
_cell_volume 5005.65(17)
_computing_cell_refinement 'Bruker SAINT'
_computing_data_collection 'Bruker APEX2'
_computing_data_reduction 'Bruker SAINT'
_computing_molecular_graphics 'Bruker SHELXTL'
_computing_publication_material 'LinXTL v.  5.3.0'
_computing_structure_refinement 'SHELXL-2013 (Sheldrick 2013)'
_computing_structure_solution 'SHELXS-97 (Sheldrick 2008)'
_diffrn_ambient_temperature 293(2)
_diffrn_measured_fraction_theta_full 0.999
_diffrn_measured_fraction_theta_max 0.991
_diffrn_measurement_device_type 'Bruker APEX-II CCD'
_diffrn_measurement_method '\f and \w scans'
_diffrn_radiation_type CuK\a
_diffrn_radiation_wavelength 1.54178
_diffrn_reflns_av_R_equivalents 0.0363
_diffrn_reflns_av_unetI/netI 0.0253
_diffrn_reflns_Laue_measured_fraction_full 0.999
_diffrn_reflns_Laue_measured_fraction_max 0.991
_diffrn_reflns_limit_h_max 20
_diffrn_reflns_limit_h_min -20
_diffrn_reflns_limit_k_max 12
_diffrn_reflns_limit_k_min -12
_diffrn_reflns_limit_l_max 34
_diffrn_reflns_limit_l_min -36
_diffrn_reflns_number 31260
_diffrn_reflns_point_group_measured_fraction_full 0.999
_diffrn_reflns_point_group_measured_fraction_max 0.991
_diffrn_reflns_theta_full 67.500
_diffrn_reflns_theta_max 72.577
_diffrn_reflns_theta_min 2.980
_exptl_absorpt_coefficient_mu 2.708
_exptl_absorpt_correction_T_max 0.7536
_exptl_absorpt_correction_T_min 0.6461
_exptl_absorpt_correction_type multi-scan
_exptl_absorpt_process_details 'Sadabs (Sheldrick, 1996)'
_exptl_crystal_colour Blue
_exptl_crystal_density_diffrn 1.069
_exptl_crystal_density_method 'not measured'
_exptl_crystal_description needle
_exptl_crystal_F_000 1692
_exptl_crystal_size_max 0.28
_exptl_crystal_size_mid 0.26
_exptl_crystal_size_min 0.20
_platon_squeeze_details
;
;
_refine_diff_density_max 0.408
_refine_diff_density_min -0.475
_refine_diff_density_rms 0.056
_refine_ls_extinction_method none
_refine_ls_goodness_of_fit_ref 1.040
_refine_ls_hydrogen_treatment mixed
_refine_ls_matrix_type full
_refine_ls_number_parameters 349
_refine_ls_number_reflns 5223
_refine_ls_number_restraints 291
_refine_ls_restrained_S_all 1.017
_refine_ls_R_factor_all 0.0465
_refine_ls_R_factor_gt 0.0436
_refine_ls_shift/su_max 0.002
_refine_ls_shift/su_mean 0.000
_refine_ls_structure_factor_coef Fsqd
_refine_ls_weighting_details 'w=1/[\s^2^(Fo^2^)+(0.0746P)^2^+2.2167P] where P=(Fo^2^+2Fc^2^)/3'
_refine_ls_weighting_scheme calc
_refine_ls_wR_factor_gt 0.1158
_refine_ls_wR_factor_ref 0.1176
_reflns_Friedel_coverage 0.000
_reflns_number_gt 4800
_reflns_number_total 5223
_reflns_threshold_expression 'I > 2\s(I)'
_cod_data_source_file c6sc01433j2.cif
_cod_data_source_block 2Ad
_cod_depositor_comments 'Adding full bibliography for 1543379--1543384.cif.'
_cod_database_code 1543381
_shelx_space_group_comment
;
The symmetry employed for this shelxl refinement is uniquely defined
by the following loop, which should always be used as a source of
symmetry information in preference to the above space-group names.
They are only intended as comments.
;
_shelxl_version_number 2013-4

loop_
_space_group_symop_operation_xyz
'x, y, z'
'-x+1/2, -y, z+1/2'
'x+1/2, -y+1/2, -z+1/2'
'-x, y+1/2, -z'
'-x, -y, -z'
'x-1/2, y, -z-1/2'
'-x-1/2, y-1/2, z-1/2'
'x, -y-1/2, z'

loop_
_atom_site_label
_atom_site_type_symbol
_atom_site_fract_x
_atom_site_fract_y
_atom_site_fract_z
_atom_site_U_iso_or_equiv
_atom_site_adp_type
_atom_site_occupancy
_atom_site_site_symmetry_order
_atom_site_calc_flag
_atom_site_refinement_flags_posn
_atom_site_refinement_flags_adp
_atom_site_refinement_flags_occupancy
_atom_site_disorder_assembly
_atom_site_disorder_group
Fe1 Fe 0.39183(2) 0.2500 0.62578(2) 0.01093(11) Uani 1 2 d S T P . .
B1 B 0.56118(15) 0.2500 0.67254(9) 0.0151(5) Uani 1 2 d S T P . .
B2 B 0.41314(16) 0.2500 0.52022(9) 0.0151(5) Uani 1 2 d S T P . .
C1 C 0.56680(14) 0.2500 0.61813(8) 0.0148(4) Uani 1 2 d S T P . .
C2 C 0.64051(14) 0.2500 0.59549(8) 0.0203(5) Uani 1 2 d S T P . .
H2 H 0.6881 0.2500 0.6119 0.024 Uiso 1 2 calc R U P . .
C3 C 0.64283(14) 0.2500 0.54903(8) 0.0216(5) Uani 1 2 d S T P . .
H3 H 0.6918 0.2500 0.5339 0.026 Uiso 1 2 calc R U P . .
C4 C 0.57118(14) 0.2500 0.52496(8) 0.0195(5) Uani 1 2 d S T P . .
H4 H 0.5721 0.2500 0.4936 0.023 Uiso 1 2 calc R U P . .
C5 C 0.49805(13) 0.2500 0.54777(8) 0.0146(4) Uani 1 2 d S T P . .
C6 C 0.32235(11) 0.03268(18) 0.51617(6) 0.0237(4) Uani 1 1 d . . . . .
H6 H 0.3147 0.0256 0.4852 0.028 Uiso 1 1 calc R U . . .
C7 C 0.29333(11) -0.05361(18) 0.54814(6) 0.0262(4) Uani 1 1 d . . . . .
H7 H 0.2632 -0.1296 0.5433 0.031 Uiso 1 1 calc R U . . .
C8 C 0.31886(11) -0.00231(17) 0.58901(6) 0.0206(3) Uani 1 1 d . . . . .
H8 H 0.3089 -0.0403 0.6170 0.025 Uiso 1 1 calc R U . . .
C9 C 0.43055(13) 0.2500 0.46657(8) 0.0165(4) Uani 1 2 d S T P . .
C10 C 0.44588(11) 0.13279(17) 0.44305(6) 0.0228(4) Uani 1 1 d . . . . .
H10 H 0.4389 0.0526 0.4578 0.027 Uiso 1 1 calc R U . . .
C11 C 0.47116(12) 0.1328(2) 0.39838(7) 0.0300(4) Uani 1 1 d . . . . .
H11 H 0.4802 0.0531 0.3837 0.036 Uiso 1 1 calc R U . . .
C12 C 0.48299(19) 0.2500 0.37565(9) 0.0321(6) Uani 1 2 d S T P . .
H12 H 0.4987 0.2500 0.3455 0.038 Uiso 1 2 calc R U P . .
C13 C 0.39509(10) 0.02602(17) 0.69439(6) 0.0183(3) Uani 1 1 d . . . . .
H13 H 0.3422 -0.0003 0.6897 0.022 Uiso 1 1 calc R U . . .
C14 C 0.44587(11) -0.02583(17) 0.72721(6) 0.0223(4) Uani 1 1 d . . . . .
H14 H 0.4345 -0.0923 0.7479 0.027 Uiso 1 1 calc R U . . .
C15 C 0.51648(10) 0.04279(17) 0.72240(6) 0.0194(3) Uani 1 1 d . . . . .
H15 H 0.5622 0.0316 0.7400 0.023 Uiso 1 1 calc R U . . .
C16 C 0.65050(14) 0.2500 0.69377(8) 0.0190(5) Uani 1 2 d S T P . .
C17 C 0.69368(10) 0.36718(19) 0.69974(6) 0.0245(4) Uani 1 1 d . . . . .
H17 H 0.6683 0.4473 0.6942 0.029 Uiso 1 1 calc R U . . .
C18 C 0.77357(11) 0.3674(2) 0.71367(7) 0.0320(4) Uani 1 1 d . . . . .
H18 H 0.8002 0.4471 0.7179 0.038 Uiso 1 1 calc R U . . .
C19 C 0.81343(16) 0.2500 0.72123(10) 0.0347(7) Uani 1 2 d S T P . .
H19 H 0.8663 0.2500 0.7313 0.042 Uiso 1 2 calc R U P . .
C20 C 0.20669(13) 0.2500 0.64446(8) 0.0154(4) Uani 1 2 d S T P . .
C21 C 0.18699(15) 0.2500 0.59368(8) 0.0212(5) Uani 1 2 d S T P . .
C22 C 0.16754(10) 0.12714(17) 0.66630(6) 0.0196(3) Uani 1 1 d . . . . .
H22A H 0.1906 0.0479 0.6533 0.024 Uiso 1 1 calc R U . . .
H22B H 0.1787 0.1268 0.6984 0.024 Uiso 1 1 calc R U . . .
C23 C 0.09540(16) 0.2500 0.58683(9) 0.0296(6) Uani 1 2 d S T P . .
C24 C 0.07612(11) 0.12700(19) 0.65866(7) 0.0265(4) Uani 1 1 d . . . . .
C25 C 0.05923(11) 0.3741(2) 0.60814(7) 0.0333(5) Uani 1 1 d . . . . .
H25A H 0.0827 0.4522 0.5946 0.040 Uiso 1 1 calc R U . . .
H25B H 0.0018 0.3762 0.6029 0.040 Uiso 1 1 calc R U . . .
C26 C 0.03920(15) 0.2500 0.68009(10) 0.0290(6) Uani 1 2 d S T P . .
H26A H -0.0185 0.2500 0.6754 0.035 Uiso 1 2 calc R U P . .
H26B H 0.0494 0.2500 0.7123 0.035 Uiso 1 2 calc R U P . .
N1 N 0.49812(11) 0.2500 0.59387(6) 0.0136(4) Uani 1 2 d S T P . .
N2 N 0.43289(8) 0.11864(13) 0.67063(5) 0.0148(3) Uani 1 1 d . . . . .
N3 N 0.50874(8) 0.12917(13) 0.68797(4) 0.0145(3) Uani 1 1 d . . . . .
N4 N 0.35971(8) 0.10936(13) 0.58252(4) 0.0150(3) Uani 1 1 d . . . . .
N5 N 0.36362(8) 0.12880(13) 0.53713(5) 0.0162(3) Uani 1 1 d . . . . .
N6 N 0.29300(11) 0.2500 0.65460(7) 0.0154(4) Uani 1 2 d S T P . .
H23A H 0.085(2) 0.2500 0.5543(12) 0.030(8) Uiso 1 2 d S . P . .
H21A H 0.2112(13) 0.168(2) 0.5770(7) 0.025(5) Uiso 1 1 d . . . . .
H24A H 0.0519(16) 0.041(3) 0.6737(9) 0.044(7) Uiso 1 1 d . . . . .
H1N H 0.2947(16) 0.2500 0.6832(10) 0.013(6) Uiso 1 2 d S . P . .
C29A C 0.1453(14) 0.7500 0.7518(5) 0.060(3) Uani 0.46(3) 2 d DS TU P A 1
H29A H 0.1173 0.7500 0.7789 0.071 Uiso 0.46(3) 2 calc R U P A 1
C30A C 0.1046(8) 0.7500 0.7105(8) 0.058(3) Uani 0.46(3) 2 d DS TU P A 1
H30A H 0.0488 0.7500 0.7102 0.069 Uiso 0.46(3) 2 calc R U P A 1
C27A C 0.2698(9) 0.7500 0.7106(9) 0.052(3) Uani 0.46(3) 2 d DS TU P A 1
H27A H 0.3257 0.7500 0.7105 0.063 Uiso 0.46(3) 2 calc R U P A 1
C28A C 0.2296(14) 0.7500 0.7511(6) 0.059(3) Uani 0.46(3) 2 d DS TU P A 1
H28A H 0.2583 0.7500 0.7780 0.071 Uiso 0.46(3) 2 calc R U P A 1
C32A C 0.2284(13) 0.7500 0.6699(6) 0.050(3) Uani 0.46(3) 2 d DS TU P A 1
H32A H 0.2562 0.7500 0.6427 0.060 Uiso 0.46(3) 2 calc R U P A 1
C31A C 0.1456(13) 0.7500 0.6703(5) 0.054(3) Uani 0.46(3) 2 d DS TU P A 1
H31A H 0.1174 0.7500 0.6433 0.065 Uiso 0.46(3) 2 calc R U P A 1
C30B C 0.1270(9) 0.7500 0.6767(5) 0.057(3) Uani 0.54(3) 2 d DS TU P A 2
H30B H 0.0846 0.7500 0.6563 0.069 Uiso 0.54(3) 2 calc R U P A 2
C31B C 0.2057(11) 0.7500 0.6614(5) 0.056(3) Uani 0.54(3) 2 d DS TU P A 2
H31B H 0.2171 0.7500 0.6307 0.067 Uiso 0.54(3) 2 calc R U P A 2
C28B C 0.1745(13) 0.7500 0.7539(4) 0.062(3) Uani 0.54(3) 2 d DS TU P A 2
H28B H 0.1635 0.7500 0.7846 0.075 Uiso 0.54(3) 2 calc R U P A 2
C29B C 0.1120(8) 0.7500 0.7230(6) 0.062(3) Uani 0.54(3) 2 d DS TU P A 2
H29B H 0.0592 0.7500 0.7333 0.074 Uiso 0.54(3) 2 calc R U P A 2
C27B C 0.2537(9) 0.7500 0.7389(7) 0.060(3) Uani 0.54(3) 2 d DS TU P A 2
H27B H 0.2962 0.7500 0.7592 0.072 Uiso 0.54(3) 2 calc R U P A 2
C32B C 0.2672(8) 0.7500 0.6932(8) 0.055(3) Uani 0.54(3) 2 d DS TU P A 2
H32B H 0.3200 0.7500 0.6830 0.066 Uiso 0.54(3) 2 calc R U P A 2

loop_
_atom_site_aniso_label
_atom_site_aniso_U_11
_atom_site_aniso_U_22
_atom_site_aniso_U_33
_atom_site_aniso_U_23
_atom_site_aniso_U_13
_atom_site_aniso_U_12
Fe1 0.01055(18) 0.01080(18) 0.01143(18) 0.000 0.00056(12) 0.000
B1 0.0133(11) 0.0153(11) 0.0168(12) 0.000 0.0009(9) 0.000
B2 0.0190(12) 0.0133(11) 0.0131(12) 0.000 -0.0002(9) 0.000
C1 0.0143(10) 0.0133(10) 0.0168(11) 0.000 0.0012(8) 0.000
C2 0.0138(11) 0.0249(12) 0.0222(12) 0.000 0.0007(9) 0.000
C3 0.0138(11) 0.0299(13) 0.0210(12) 0.000 0.0059(9) 0.000
C4 0.0198(11) 0.0238(12) 0.0148(11) 0.000 0.0044(9) 0.000
C5 0.0172(10) 0.0108(9) 0.0157(11) 0.000 0.0021(8) 0.000
C6 0.0288(9) 0.0242(9) 0.0180(8) -0.0071(7) -0.0001(7) -0.0069(7)
C7 0.0325(9) 0.0196(8) 0.0266(9) -0.0066(7) 0.0033(7) -0.0106(7)
C8 0.0259(8) 0.0144(7) 0.0214(8) -0.0001(6) 0.0037(7) -0.0037(6)
C9 0.0172(11) 0.0192(11) 0.0132(11) 0.000 -0.0003(8) 0.000
C10 0.0278(9) 0.0189(8) 0.0216(9) 0.0002(7) 0.0048(7) 0.0010(7)
C11 0.0381(11) 0.0272(10) 0.0249(10) -0.0085(8) 0.0085(8) -0.0004(8)
C12 0.0366(16) 0.0439(17) 0.0158(12) 0.000 0.0088(10) 0.000
C13 0.0180(8) 0.0175(8) 0.0195(8) 0.0024(7) 0.0023(6) -0.0018(6)
C14 0.0258(9) 0.0199(8) 0.0213(9) 0.0072(7) 0.0017(7) 0.0006(7)
C15 0.0201(8) 0.0196(8) 0.0184(8) 0.0028(6) -0.0032(6) 0.0047(6)
C16 0.0147(10) 0.0278(12) 0.0145(11) 0.000 -0.0009(8) 0.000
C17 0.0183(8) 0.0324(10) 0.0229(9) 0.0010(7) -0.0009(6) -0.0033(7)
C18 0.0201(9) 0.0475(12) 0.0284(10) -0.0040(9) 0.0005(7) -0.0110(8)
C19 0.0135(11) 0.064(2) 0.0265(14) 0.000 -0.0029(10) 0.000
C20 0.0126(10) 0.0184(11) 0.0152(11) 0.000 -0.0006(8) 0.000
C21 0.0182(12) 0.0297(13) 0.0158(12) 0.000 -0.0029(9) 0.000
C22 0.0166(8) 0.0205(8) 0.0217(8) 0.0009(6) 0.0014(6) -0.0019(6)
C23 0.0200(12) 0.0480(17) 0.0208(13) 0.000 -0.0073(10) 0.000
C24 0.0178(8) 0.0311(10) 0.0307(10) -0.0007(8) 0.0010(7) -0.0088(7)
C25 0.0203(9) 0.0464(12) 0.0333(11) 0.0088(9) -0.0064(8) 0.0102(8)
C26 0.0146(11) 0.0418(16) 0.0308(14) 0.000 0.0022(10) 0.000
N1 0.0156(9) 0.0109(8) 0.0144(9) 0.000 0.0007(7) 0.000
N2 0.0130(6) 0.0149(6) 0.0166(7) -0.0010(5) -0.0007(5) -0.0010(5)
N3 0.0134(6) 0.0154(6) 0.0148(6) 0.0003(5) -0.0015(5) 0.0012(5)
N4 0.0164(6) 0.0152(6) 0.0135(6) 0.0017(5) 0.0019(5) -0.0004(5)
N5 0.0185(7) 0.0173(7) 0.0128(6) -0.0020(5) 0.0002(5) -0.0014(5)
N6 0.0147(9) 0.0201(9) 0.0115(9) 0.000 -0.0042(7) 0.000
C29A 0.049(7) 0.042(5) 0.087(5) 0.000 0.020(5) 0.000
C30A 0.039(5) 0.040(5) 0.094(7) 0.000 0.019(4) 0.000
C27A 0.040(4) 0.027(4) 0.090(8) 0.000 0.013(5) 0.000
C28A 0.053(7) 0.035(4) 0.089(6) 0.000 0.004(6) 0.000
C32A 0.045(7) 0.017(4) 0.088(6) 0.000 0.015(5) 0.000
C31A 0.049(7) 0.034(4) 0.080(5) 0.000 0.013(5) 0.000
C30B 0.034(4) 0.035(4) 0.103(6) 0.000 0.023(4) 0.000
C31B 0.042(6) 0.026(4) 0.100(6) 0.000 0.018(4) 0.000
C28B 0.048(7) 0.041(4) 0.098(5) 0.000 0.018(5) 0.000
C29B 0.038(4) 0.043(5) 0.104(7) 0.000 0.018(4) 0.000
C27B 0.038(5) 0.036(4) 0.106(7) 0.000 0.013(5) 0.000
C32B 0.036(4) 0.019(3) 0.112(8) 0.000 0.015(5) 0.000

loop_
_atom_type_symbol
_atom_type_description
_atom_type_scat_dispersion_real
_atom_type_scat_dispersion_imag
_atom_type_scat_source
C C 0.0181 0.0091 'International Tables Vol C Tables 4.2.6.8 and 6.1.1.4'
H H 0.0000 0.0000 'International Tables Vol C Tables 4.2.6.8 and 6.1.1.4'
B B 0.0090 0.0039 'International Tables Vol C Tables 4.2.6.8 and 6.1.1.4'
N N 0.0311 0.0180 'International Tables Vol C Tables 4.2.6.8 and 6.1.1.4'
Fe Fe -1.1336 3.1974 'International Tables Vol C Tables 4.2.6.8 and 6.1.1.4'

loop_
_geom_angle_atom_site_label_1
_geom_angle_atom_site_label_2
_geom_angle_atom_site_label_3
_geom_angle
_geom_angle_site_symmetry_1
_geom_angle_site_symmetry_3
N6 Fe1 N4 93.36(6) . 8_565
N6 Fe1 N4 93.36(6) . .
N4 Fe1 N4 91.45(8) 8_565 .
N6 Fe1 N2 89.82(6) . 8_565
N4 Fe1 N2 92.50(5) 8_565 8_565
N4 Fe1 N2 174.77(5) . 8_565
N6 Fe1 N2 89.82(6) . .
N4 Fe1 N2 174.77(6) 8_565 .
N4 Fe1 N2 92.50(5) . .
N2 Fe1 N2 83.36(8) 8_565 .
N6 Fe1 N1 179.31(8) . .
N4 Fe1 N1 86.16(5) 8_565 .
N4 Fe1 N1 86.16(5) . .
N2 Fe1 N1 90.69(6) 8_565 .
N2 Fe1 N1 90.69(6) . .
N3 B1 N3 102.34(17) . 8_565
N3 B1 C16 113.46(13) . .
N3 B1 C16 113.46(13) 8_565 .
N3 B1 C1 108.82(13) . .
N3 B1 C1 108.82(13) 8_565 .
C16 B1 C1 109.62(19) . .
N5 B2 N5 103.70(18) 8_565 .
N5 B2 C9 114.22(13) 8_565 .
N5 B2 C9 114.23(13) . .
N5 B2 C5 107.24(13) 8_565 .
N5 B2 C5 107.24(13) . .
C9 B2 C5 109.70(19) . .
N1 C1 C2 119.2(2) . .
N1 C1 B1 118.85(19) . .
C2 C1 B1 122.0(2) . .
C3 C2 C1 120.3(2) . .
C3 C2 H2 119.9 . .
C1 C2 H2 119.9 . .
C2 C3 C4 119.3(2) . .
C2 C3 H3 120.4 . .
C4 C3 H3 120.4 . .
C3 C4 C5 120.1(2) . .
C3 C4 H4 120.0 . .
C5 C4 H4 120.0 . .
N1 C5 C4 119.0(2) . .
N1 C5 B2 120.07(19) . .
C4 C5 B2 120.9(2) . .
N5 C6 C7 108.75(15) . .
N5 C6 H6 125.6 . .
C7 C6 H6 125.6 . .
C6 C7 C8 104.83(15) . .
C6 C7 H7 127.6 . .
C8 C7 H7 127.6 . .
N4 C8 C7 110.41(15) . .
N4 C8 H8 124.8 . .
C7 C8 H8 124.8 . .
C10 C9 C10 116.0(2) 8_565 .
C10 C9 B2 121.49(11) 8_565 .
C10 C9 B2 121.49(11) . .
C11 C10 C9 121.97(17) . .
C11 C10 H10 119.0 . .
C9 C10 H10 119.0 . .
C12 C11 C10 120.58(18) . .
C12 C11 H11 119.7 . .
C10 C11 H11 119.7 . .
C11 C12 C11 118.8(2) 8_565 .
C11 C12 H12 120.6 8_565 .
C11 C12 H12 120.6 . .
N2 C13 C14 110.42(14) . .
N2 C13 H13 124.8 . .
C14 C13 H13 124.8 . .
C15 C14 C13 104.83(15) . .
C15 C14 H14 127.6 . .
C13 C14 H14 127.6 . .
N3 C15 C14 108.97(14) . .
N3 C15 H15 125.5 . .
C14 C15 H15 125.5 . .
C17 C16 C17 116.1(2) 8_565 .
C17 C16 B1 121.49(11) 8_565 .
C17 C16 B1 121.50(11) . .
C18 C17 C16 121.99(19) . .
C18 C17 H17 119.0 . .
C16 C17 H17 119.0 . .
C19 C18 C17 120.4(2) . .
C19 C18 H18 119.8 . .
C17 C18 H18 119.8 . .
C18 C19 C18 119.0(2) . 8_565
C18 C19 H19 120.5 . .
C18 C19 H19 120.5 8_565 .
N6 C20 C21 114.11(19) . .
N6 C20 C22 109.05(12) . 8_565
C21 C20 C22 108.62(13) . 8_565
N6 C20 C22 109.06(12) . .
C21 C20 C22 108.62(13) . .
C22 C20 C22 107.15(18) 8_565 .
C20 C21 C23 109.9(2) . .
C20 C21 H21A 112.2(12) . .
C23 C21 H21A 108.6(12) . .
C24 C22 C20 110.84(15) . .
C24 C22 H22A 109.5 . .
C20 C22 H22A 109.5 . .
C24 C22 H22B 109.5 . .
C20 C22 H22B 109.5 . .
H22A C22 H22B 108.1 . .
C25 C23 C25 110.5(2) . 8_565
C25 C23 C21 109.60(14) . .
C25 C23 C21 109.60(14) 8_565 .
C25 C23 H23A 109.8(10) . .
C25 C23 H23A 109.8(10) 8_565 .
C21 C23 H23A 108(2) . .
C25 C24 C26 109.91(19) 8_565 .
C25 C24 C22 109.09(15) 8_565 .
C26 C24 C22 109.63(16) . .
C25 C24 H24A 109.7(14) 8_565 .
C26 C24 H24A 110.1(14) . .
C22 C24 H24A 108.4(14) . .
C24 C25 C23 109.07(17) 8_565 .
C24 C25 H25A 109.9 8_565 .
C23 C25 H25A 109.9 . .
C24 C25 H25B 109.9 8_565 .
C23 C25 H25B 109.9 . .
H25A C25 H25B 108.3 . .
C24 C26 C24 109.3(2) 8_565 .
C24 C26 H26A 109.8 8_565 .
C24 C26 H26A 109.8 . .
C24 C26 H26B 109.8 8_565 .
C24 C26 H26B 109.8 . .
H26A C26 H26B 108.3 . .
C1 N1 C5 122.22(19) . .
C1 N1 Fe1 119.69(15) . .
C5 N1 Fe1 118.09(15) . .
C13 N2 N3 107.01(13) . .
C13 N2 Fe1 131.20(11) . .
N3 N2 Fe1 120.87(10) . .
C15 N3 N2 108.76(13) . .
C15 N3 B1 132.19(15) . .
N2 N3 B1 117.66(14) . .
C8 N4 N5 106.82(13) . .
C8 N4 Fe1 130.65(11) . .
N5 N4 Fe1 121.36(10) . .
C6 N5 N4 109.12(14) . .
C6 N5 B2 133.73(15) . .
N4 N5 B2 117.14(14) . .
C20 N6 Fe1 140.73(16) . .
C20 N6 H1N 103.7(19) . .
Fe1 N6 H1N 115.6(19) . .
C30A C29A C28A 118.1(9) . .
C30A C29A H29A 120.9 . .
C28A C29A H29A 120.9 . .
C31A C30A C29A 121.2(11) . .
C31A C30A H30A 119.4 . .
C29A C30A H30A 119.4 . .
C28A C27A C32A 121.1(13) . .
C28A C27A H27A 119.4 . .
C32A C27A H27A 119.4 . .
C27A C28A C29A 120.0(10) . .
C27A C28A H28A 120.0 . .
C29A C28A H28A 120.0 . .
C31A C32A C27A 119.2(14) . .
C31A C32A H32A 120.4 . .
C27A C32A H32A 120.4 . .
C30A C31A C32A 120.4(12) . .
C30A C31A H31A 119.8 . .
C32A C31A H31A 119.8 . .
C31B C30B C29B 119.4(10) . .
C31B C30B H30B 120.3 . .
C29B C30B H30B 120.3 . .
C30B C31B C32B 118.2(12) . .
C30B C31B H31B 120.9 . .
C32B C31B H31B 120.9 . .
C29B C28B C27B 120.1(9) . .
C29B C28B H28B 120.0 . .
C27B C28B H28B 120.0 . .
C28B C29B C30B 121.0(9) . .
C28B C29B H29B 119.5 . .
C30B C29B H29B 119.5 . .
C32B C27B C28B 118.0(10) . .
C32B C27B H27B 121.0 . .
C28B C27B H27B 121.0 . .
C27B C32B C31B 123.3(12) . .
C27B C32B H32B 118.4 . .
C31B C32B H32B 118.4 . .

loop_
_geom_bond_atom_site_label_1
_geom_bond_atom_site_label_2
_geom_bond_distance
_geom_bond_site_symmetry_2
Fe1 N6 1.854(2) .
Fe1 N4 1.9909(14) 8_565
Fe1 N4 1.9909(14) .
Fe1 N2 2.0024(14) 8_565
Fe1 N2 2.0024(14) .
Fe1 N1 2.0072(19) .
B1 N3 1.572(2) .
B1 N3 1.572(2) 8_565
B1 C16 1.615(3) .
B1 C1 1.616(3) .
B2 N5 1.562(2) 8_565
B2 N5 1.562(2) .
B2 C9 1.617(3) .
B2 C5 1.633(3) .
C1 N1 1.351(3) .
C1 C2 1.399(3) .
C2 C3 1.379(4) .
C2 H2 0.9300 .
C3 C4 1.390(3) .
C3 H3 0.9300 .
C4 C5 1.393(3) .
C4 H4 0.9300 .
C5 N1 1.367(3) .
C6 N5 1.344(2) .
C6 C7 1.377(3) .
C6 H6 0.9300 .
C7 C8 1.386(3) .
C7 H7 0.9300 .
C8 N4 1.335(2) .
C8 H8 0.9300 .
C9 C10 1.401(2) 8_565
C9 C10 1.401(2) .
C10 C11 1.390(3) .
C10 H10 0.9300 .
C11 C12 1.380(2) .
C11 H11 0.9300 .
C12 C11 1.380(2) 8_565
C12 H12 0.9300 .
C13 N2 1.332(2) .
C13 C14 1.392(2) .
C13 H13 0.9300 .
C14 C15 1.374(2) .
C14 H14 0.9300 .
C15 N3 1.351(2) .
C15 H15 0.9300 .
C16 C17 1.400(2) 8_565
C16 C17 1.400(2) .
C17 C18 1.393(3) .
C17 H17 0.9300 .
C18 C19 1.381(3) .
C18 H18 0.9300 .
C19 C18 1.381(3) 8_565
C19 H19 0.9300 .
C20 N6 1.469(3) .
C20 C21 1.541(3) .
C20 C22 1.548(2) 8_565
C20 C22 1.548(2) .
C21 C23 1.539(3) .
C21 H21A 1.05(2) .
C22 C24 1.539(2) .
C22 H22A 0.9700 .
C22 H22B 0.9700 .
C23 C25 1.531(3) .
C23 C25 1.531(3) 8_565
C23 H23A 0.98(3) .
C24 C25 1.525(3) 8_565
C24 C26 1.528(2) .
C24 H24A 1.06(3) .
C25 C24 1.525(3) 8_565
C25 H25A 0.9700 .
C25 H25B 0.9700 .
C26 C24 1.528(2) 8_565
C26 H26A 0.9700 .
C26 H26B 0.9700 .
N2 N3 1.3678(18) .
N4 N5 1.3622(19) .
N6 H1N 0.85(3) .
C29A C30A 1.399(11) .
C29A C28A 1.405(10) .
C29A H29A 0.9300 .
C30A C31A 1.372(11) .
C30A H30A 0.9300 .
C27A C28A 1.374(11) .
C27A C32A 1.391(12) .
C27A H27A 0.9300 .
C28A H28A 0.9300 .
C32A C31A 1.378(12) .
C32A H32A 0.9300 .
C31A H31A 0.9300 .
C30B C31B 1.387(10) .
C30B C29B 1.395(11) .
C30B H30B 0.9300 .
C31B C32B 1.392(11) .
C31B H31B 0.9300 .
C28B C29B 1.387(11) .
C28B C27B 1.391(10) .
C28B H28B 0.9300 .
C29B H29B 0.9300 .
C27B C32B 1.374(11) .
C27B H27B 0.9300 .
C32B H32B 0.9300 .

loop_
_geom_hbond_atom_site_label_D
_geom_hbond_atom_site_label_H
_geom_hbond_atom_site_label_A
_geom_hbond_distance_DH
_geom_hbond_distance_HA
_geom_hbond_distance_DA
_geom_hbond_angle_DHA
C21 H21A N4 1.05(2) 2.55(2) 3.227(3) 121.8(15)
C21 H21A N4 1.05(2) 2.55(2) 3.227(3) 121.8(15)
C21 H21A N4 1.05(2) 2.55(2) 3.227(3) 121.8(15)
C21 H21A N4 1.05(2) 2.55(2) 3.227(3) 121.8(15)
C21 H21A N4 1.05(2) 2.55(2) 3.227(3) 121.8(15)
C21 H21A N4 1.05(2) 2.55(2) 3.227(3) 121.8(15)
C21 H21A N4 1.05(2) 2.55(2) 3.227(3) 121.8(15)
C21 H21A N4 1.05(2) 2.55(2) 3.227(3) 121.8(15)
C21 H21A N4 1.05(2) 2.55(2) 3.227(3) 121.8(15)

loop_
_geom_torsion_atom_site_label_1
_geom_torsion_atom_site_label_2
_geom_torsion_atom_site_label_3
_geom_torsion_atom_site_label_4
_geom_torsion
_geom_torsion_site_symmetry_1
_geom_torsion_site_symmetry_4
N3 B1 C1 N1 55.39(12) . .
N3 B1 C1 N1 -55.39(12) 8_565 .
C16 B1 C1 N1 180.000(1) . .
N3 B1 C1 C2 -124.61(12) . .
N3 B1 C1 C2 124.61(12) 8_565 .
C16 B1 C1 C2 0.000(1) . .
N1 C1 C2 C3 0.000(1) . .
B1 C1 C2 C3 180.000(1) . .
C1 C2 C3 C4 0.000(1) . .
C2 C3 C4 C5 0.000(1) . .
C3 C4 C5 N1 0.000(1) . .
C3 C4 C5 B2 180.000(1) . .
N5 B2 C5 N1 55.43(12) 8_565 .
N5 B2 C5 N1 -55.42(12) . .
C9 B2 C5 N1 180.000(1) . .
N5 B2 C5 C4 -124.57(12) 8_565 .
N5 B2 C5 C4 124.58(12) . .
C9 B2 C5 C4 0.000(1) . .
N5 C6 C7 C8 0.7(2) . .
C6 C7 C8 N4 1.0(2) . .
N5 B2 C9 C10 36.5(3) 8_565 8_565
N5 B2 C9 C10 155.64(18) . 8_565
C5 B2 C9 C10 -83.94(19) . 8_565
N5 B2 C9 C10 -155.64(18) 8_565 .
N5 B2 C9 C10 -36.5(3) . .
C5 B2 C9 C10 83.94(19) . .
C10 C9 C10 C11 -2.9(3) 8_565 .
B2 C9 C10 C11 -171.4(2) . .
C9 C10 C11 C12 0.8(3) . .
C10 C11 C12 C11 1.5(4) . 8_565
N2 C13 C14 C15 1.0(2) . .
C13 C14 C15 N3 -1.1(2) . .
N3 B1 C16 C17 37.5(3) . 8_565
N3 B1 C16 C17 153.76(18) 8_565 8_565
C1 B1 C16 C17 -84.36(19) . 8_565
N3 B1 C16 C17 -153.77(18) . .
N3 B1 C16 C17 -37.5(3) 8_565 .
C1 B1 C16 C17 84.36(19) . .
C17 C16 C17 C18 -4.0(3) 8_565 .
B1 C16 C17 C18 -173.34(19) . .
C16 C17 C18 C19 1.3(3) . .
C17 C18 C19 C18 1.6(4) . 8_565
N6 C20 C21 C23 180.000(1) . .
C22 C20 C21 C23 -58.11(12) 8_565 .
C22 C20 C21 C23 58.11(12) . .
N6 C20 C22 C24 176.97(15) . .
C21 C20 C22 C24 -58.11(19) . .
C22 C20 C22 C24 59.1(2) 8_565 .
C20 C21 C23 C25 60.71(16) . .
C20 C21 C23 C25 -60.72(16) . 8_565
C20 C22 C24 C25 59.8(2) . 8_565
C20 C22 C24 C26 -60.6(2) . .
C25 C23 C25 C24 59.2(3) 8_565 8_565
C21 C23 C25 C24 -61.7(2) . 8_565
C25 C24 C26 C24 -60.2(2) 8_565 8_565
C22 C24 C26 C24 59.7(3) . 8_565
C2 C1 N1 C5 0.000(1) . .
B1 C1 N1 C5 180.000(1) . .
C2 C1 N1 Fe1 180.000(0) . .
B1 C1 N1 Fe1 0.000(1) . .
C4 C5 N1 C1 0.000(1) . .
B2 C5 N1 C1 180.000(1) . .
C4 C5 N1 Fe1 180.000(0) . .
B2 C5 N1 Fe1 0.000(0) . .
C14 C13 N2 N3 -0.52(19) . .
C14 C13 N2 Fe1 -169.33(12) . .
C14 C15 N3 N2 0.85(19) . .
C14 C15 N3 B1 166.71(16) . .
C13 N2 N3 C15 -0.20(17) . .
Fe1 N2 N3 C15 170.01(11) . .
C13 N2 N3 B1 -168.41(14) . .
Fe1 N2 N3 B1 1.80(18) . .
N3 B1 N3 C15 -105.58(19) 8_565 .
C16 B1 N3 C15 17.0(3) . .
C1 B1 N3 C15 139.37(18) . .
N3 B1 N3 N2 59.3(2) 8_565 .
C16 B1 N3 N2 -178.09(14) . .
C1 B1 N3 N2 -55.77(18) . .
C7 C8 N4 N5 -2.25(19) . .
C7 C8 N4 Fe1 165.21(13) . .
C7 C6 N5 N4 -2.1(2) . .
C7 C6 N5 B2 176.94(18) . .
C8 N4 N5 C6 2.69(18) . .
Fe1 N4 N5 C6 -166.19(12) . .
C8 N4 N5 B2 -176.54(14) . .
Fe1 N4 N5 B2 14.57(18) . .
N5 B2 N5 C6 113.92(19) 8_565 .
C9 B2 N5 C6 -11.0(3) . .
C5 B2 N5 C6 -132.8(2) . .
N5 B2 N5 N4 -67.1(2) 8_565 .
C9 B2 N5 N4 167.97(15) . .
C5 B2 N5 N4 46.19(19) . .
C21 C20 N6 Fe1 0.000(1) . .
C22 C20 N6 Fe1 -121.65(12) 8_565 .
C22 C20 N6 Fe1 121.65(12) . .
N4 Fe1 N6 C20 45.83(4) 8_565 .
N4 Fe1 N6 C20 -45.83(4) . .
N2 Fe1 N6 C20 138.32(4) 8_565 .
N2 Fe1 N6 C20 -138.32(4) . .
C28A C29A C30A C31A 0.000(5) . .
C32A C27A C28A C29A 0.000(5) . .
C30A C29A C28A C27A 0.000(8) . .
C28A C27A C32A C31A 0.000(4) . .
C29A C30A C31A C32A 0.000(5) . .
C27A C32A C31A C30A 0.000(4) . .
C29B C30B C31B C32B 0.000(4) . .
C27B C28B C29B C30B 0.000(4) . .
C31B C30B C29B C28B 0.000(4) . .
C29B C28B C27B C32B 0.000(4) . .
C28B C27B C32B C31B 0.000(4) . .
C30B C31B C32B C27B 0.000(6) . .

loop_
_platon_squeeze_void_nr
_platon_squeeze_void_average_x
_platon_squeeze_void_average_y
_platon_squeeze_void_average_z
_platon_squeeze_void_volume
_platon_squeeze_void_count_electrons
_platon_squeeze_void_content
1 0.500 -0.004 -0.000 700 183 ' '
2 0.000 0.040 0.500 700 183 ' '
